data_2231405
loop_
_publ_author_name
'Atria, Ana Mar\'ia'
'Astete, Alan'
'Garland, Maria Teresa'
'Baggio, Ricardo'

_publ_section_title
;
 Di-\m-but-2-enoato-bis[diaquabis(but-2-enoato)neodymium(III)]
 2,6-diaminopurine disolvate
;
_journal_coeditor_code BT5580
_journal_issue 9
_journal_name_full 'Acta Crystallographica Section E'
_journal_page_first m1191
_journal_page_last m1192
_journal_paper_doi 10.1107/S1600536811028558
_journal_volume 67
_journal_year 2011
_chemical_formula_iupac '[Nd2 (C4 H5 O2)6 (H2 O)4], 2C5 H6 N6'
_chemical_formula_moiety 'C24 H38 Nd2 O16, 2(C5 H6 N6)'
_chemical_formula_sum 'C34 H50 N12 Nd2 O16'
_chemical_formula_weight 1171.34
_chemical_name_systematic
;
Di-\m-but-2-enoato-bis[diaquabis(but-2-enoato)neodymium(III)]
2,6-diaminopurine disolvate
;
_space_group_IT_number 2
_symmetry_cell_setting triclinic
_symmetry_space_group_name_Hall '-P 1'
_symmetry_space_group_name_H-M 'P -1'
_atom_sites_solution_hydrogens geom
_atom_sites_solution_primary direct
_atom_sites_solution_secondary difmap
_audit_creation_method SHELXL-97
_cell_angle_alpha 101.230(9)
_cell_angle_beta 107.522(11)
_cell_angle_gamma 106.591(10)
_cell_formula_units_Z 1
_cell_length_a 8.6441(2)
_cell_length_b 11.1173(3)
_cell_length_c 13.3944(3)
_cell_measurement_reflns_used 4220
_cell_measurement_temperature 150(2)
_cell_measurement_theta_max 25.70
_cell_measurement_theta_min 1.86
_cell_volume 1119.49(15)
_computing_cell_refinement 'SAINT-NT (Bruker, 2002)'
_computing_data_collection 'SMART-NT (Bruker, 2001)'
_computing_data_reduction SAINT-NT
_computing_molecular_graphics 'SHELXTL-NT (Sheldrick, 2008)'
_computing_publication_material
;
SHELXTL-NT (Sheldrick, 2008) and PLATON (Spek, 2009)
;
_computing_structure_refinement 'SHELXL97 (Sheldrick, 2008)'
_computing_structure_solution 'SHELXS97 (Sheldrick, 2008)'
_diffrn_ambient_temperature 150(2)
_diffrn_measured_fraction_theta_full 0.994
_diffrn_measured_fraction_theta_max 0.893
_diffrn_measurement_device_type 'Bruker SMART CCD area-detector'
_diffrn_measurement_method 'phi and omega scans'
_diffrn_radiation_monochromator graphite
_diffrn_radiation_source 'fine-focus sealed tube'
_diffrn_radiation_type MoK\a
_diffrn_radiation_wavelength 0.71073
_diffrn_reflns_av_R_equivalents 0.0114
_diffrn_reflns_av_sigmaI/netI 0.0194
_diffrn_reflns_limit_h_max 11
_diffrn_reflns_limit_h_min -11
_diffrn_reflns_limit_k_max 14
_diffrn_reflns_limit_k_min -13
_diffrn_reflns_limit_l_max 17
_diffrn_reflns_limit_l_min -17
_diffrn_reflns_number 9674
_diffrn_reflns_theta_full 25.00
_diffrn_reflns_theta_max 28.26
_diffrn_reflns_theta_min 1.68
_diffrn_standards_number 0
_exptl_absorpt_coefficient_mu 2.374
_exptl_absorpt_correction_T_max .72
_exptl_absorpt_correction_T_min .57
_exptl_absorpt_correction_type multi-scan
_exptl_absorpt_process_details '(SADABS;Bruker, 2002)'
_exptl_crystal_colour colourless
_exptl_crystal_density_diffrn 1.737
_exptl_crystal_density_method 'not measured'
_exptl_crystal_description block
_exptl_crystal_F_000 586
_exptl_crystal_size_max 0.24
_exptl_crystal_size_mid 0.20
_exptl_crystal_size_min 0.14
_refine_diff_density_max 1.293
_refine_diff_density_min -0.846
_refine_ls_extinction_method none
_refine_ls_goodness_of_fit_ref 1.074
_refine_ls_hydrogen_treatment constr
_refine_ls_matrix_type full
_refine_ls_number_parameters 292
_refine_ls_number_reflns 4941
_refine_ls_number_restraints 0
_refine_ls_restrained_S_all 1.074
_refine_ls_R_factor_all 0.0258
_refine_ls_R_factor_gt 0.0239
_refine_ls_shift/su_max 0.001
_refine_ls_shift/su_mean 0.000
_refine_ls_structure_factor_coef Fsqd
_refine_ls_weighting_details 'calc w=1/[\s^2^(Fo^2^)+(0.0304P)^2^+1.1713P] where P=(Fo^2^+2Fc^2^)/3'
_refine_ls_weighting_scheme calc
_refine_ls_wR_factor_gt 0.0593
_refine_ls_wR_factor_ref 0.0607
_reflns_number_gt 4663
_reflns_number_total 4941
_reflns_threshold_expression I>2\s(I)
_cod_data_source_file bt5580.cif
_cod_data_source_block I
_cod_original_cell_volume 1119.51(15)
_cod_original_sg_symbol_Hall '-P 1 '
_cod_original_sg_symbol_H-M 'P -1 '
_cod_original_formula_sum 'C34 H50  N12 Nd2 O16'
_cod_database_code 2231405
_cod_database_fobs_code 2231405

loop_
_symmetry_equiv_pos_as_xyz
'x, y, z'
'-x, -y, -z'

loop_
_atom_site_type_symbol
_atom_site_label
_atom_site_fract_x
_atom_site_fract_y
_atom_site_fract_z
_atom_site_U_iso_or_equiv
_atom_site_adp_type
_atom_site_calc_flag
_atom_site_refinement_flags
_atom_site_occupancy
_atom_site_symmetry_multiplicity
Nd Nd1 0.260333(17) 0.113788(13) 0.062493(11) 0.02382(5) Uani d . 1 1
O O11 0.1168(3) 0.2601(2) 0.11102(18) 0.0352(4) Uani d . 1 1
O O21 0.2709(3) 0.3212(2) 0.01582(17) 0.0359(5) Uani d . 1 1
C C11 0.1849(4) 0.3454(3) 0.0708(2) 0.0305(6) Uani d . 1 1
C C21 0.1654(4) 0.4734(3) 0.0913(3) 0.0398(7) Uani d . 1 1
H H21 0.2010 0.5305 0.0514 0.048 Uiso calc R 1 1
C C31 0.1017(5) 0.5111(4) 0.1615(3) 0.0495(9) Uani d . 1 1
H H31 0.0616 0.4502 0.1974 0.059 Uiso calc R 1 1
C C41 0.0853(6) 0.6405(4) 0.1915(4) 0.0722(13) Uani d . 1 1
H H41A 0.1315 0.6946 0.1499 0.108 Uiso calc R 1 1
H H41B 0.1513 0.6850 0.2705 0.108 Uiso calc R 1 1
H H41C -0.0379 0.6278 0.1741 0.108 Uiso calc R 1 1
O O12 0.5504(3) 0.1008(2) 0.16470(18) 0.0385(5) Uani d . 1 1
O O22 0.5282(3) 0.2922(2) 0.19938(18) 0.0376(5) Uani d . 1 1
C C12 0.6183(4) 0.2221(3) 0.2132(2) 0.0326(6) Uani d . 1 1
C C22 0.8009(5) 0.2872(5) 0.2872(3) 0.0562(10) Uani d . 1 1
H H22 0.8379 0.3779 0.3263 0.067 Uiso calc R 1 1
C C32 0.9095(6) 0.2381(5) 0.3037(4) 0.0692(12) Uani d . 1 1
H H32 0.8756 0.1472 0.2663 0.083 Uiso calc R 1 1
C C42 1.0982(6) 0.3138(8) 0.3813(5) 0.116(3) Uani d . 1 1
H H42A 1.1107 0.4015 0.4223 0.174 Uiso calc R 1 1
H H42B 1.1731 0.3228 0.3388 0.174 Uiso calc R 1 1
H H42C 1.1328 0.2659 0.4330 0.174 Uiso calc R 1 1
O O13 0.2514(3) 0.0698(2) 0.23400(17) 0.0367(5) Uani d . 1 1
O O23 0.0035(2) -0.02354(19) 0.09761(15) 0.0305(4) Uani d . 1 1
C C13 0.0973(3) -0.0041(3) 0.1969(2) 0.0271(5) Uani d . 1 1
C C23 0.0184(4) -0.0740(3) 0.2616(2) 0.0352(6) Uani d . 1 1
H H23 -0.1026 -0.1264 0.2294 0.042 Uiso calc R 1 1
C C33 0.1062(4) -0.0674(3) 0.3606(3) 0.0392(7) Uani d . 1 1
H H33 0.2243 -0.0081 0.3937 0.047 Uiso calc R 1 1
C C43 0.0379(5) -0.1449(4) 0.4274(3) 0.0576(10) Uani d . 1 1
H H43A -0.0858 -0.1991 0.3856 0.086 Uiso calc R 1 1
H H43B 0.0512 -0.0845 0.4960 0.086 Uiso calc R 1 1
H H43C 0.1034 -0.2020 0.4444 0.086 Uiso calc R 1 1
O O1W 0.2282(3) -0.1192(2) -0.00386(19) 0.0403(5) Uani d . 1 1
H H1WA 0.1293 -0.1771 -0.0462 0.048 Uiso d R 1 1
H H1WB 0.3099 -0.1466 -0.0023 0.048 Uiso d R 1 1
O O2W 0.4103(3) 0.1137(2) -0.06425(18) 0.0369(5) Uani d . 1 1
H H2WA 0.4049 0.0384 -0.0961 0.044 Uiso d R 1 1
H H2WB 0.4146 0.1621 -0.1056 0.044 Uiso d R 1 1
N N1 0.5071(3) 0.8157(2) 0.4590(2) 0.0354(5) Uani d . 1 1
C C2 0.5012(4) 0.6968(3) 0.4716(2) 0.0352(6) Uani d . 1 1
N N2 0.4739(4) 0.6752(3) 0.5609(2) 0.0506(7) Uani d . 1 1
H H2A 0.4928 0.6065 0.5776 0.061 Uiso d R 1 1
H H2B 0.5222 0.7482 0.6167 0.061 Uiso d R 1 1
N N3 0.5160(3) 0.5994(2) 0.4061(2) 0.0338(5) Uani d . 1 1
C C4 0.5414(4) 0.6308(3) 0.3204(2) 0.0300(6) Uani d . 1 1
C C5 0.5486(4) 0.7467(3) 0.2965(2) 0.0304(6) Uani d . 1 1
C C6 0.5307(4) 0.8426(3) 0.3711(2) 0.0319(6) Uani d . 1 1
N N6 0.5395(4) 0.9612(3) 0.3599(2) 0.0425(6) Uani d . 1 1
H H6A 0.5220 1.0164 0.4081 0.051 Uiso d R 1 1
H H6B 0.5347 0.9734 0.2962 0.051 Uiso d R 1 1
N N7 0.5774(3) 0.7426(2) 0.2006(2) 0.0359(5) Uani d . 1 1
C C8 0.5872(4) 0.6272(3) 0.1702(3) 0.0373(7) Uani d . 1 1
H H8 0.6058 0.5959 0.1052 0.045 Uiso calc R 1 1
N N9 0.5685(3) 0.5568(2) 0.2398(2) 0.0345(5) Uani d . 1 1
H H9 0.5731 0.4778 0.2338 0.041 Uiso calc R 1 1

loop_
_atom_site_aniso_label
_atom_site_aniso_U_11
_atom_site_aniso_U_22
_atom_site_aniso_U_33
_atom_site_aniso_U_12
_atom_site_aniso_U_13
_atom_site_aniso_U_23
Nd1 0.02283(8) 0.02416(8) 0.02502(8) 0.00972(6) 0.00944(6) 0.00655(6)
O11 0.0376(11) 0.0296(10) 0.0449(12) 0.0148(9) 0.0221(10) 0.0113(9)
O21 0.0419(12) 0.0363(11) 0.0393(11) 0.0197(9) 0.0209(10) 0.0157(9)
C11 0.0264(13) 0.0292(14) 0.0300(14) 0.0112(11) 0.0047(11) 0.0044(11)
C21 0.0367(16) 0.0324(16) 0.0485(18) 0.0168(13) 0.0110(14) 0.0110(14)
C31 0.048(2) 0.0411(19) 0.052(2) 0.0232(16) 0.0112(16) 0.0028(16)
C41 0.071(3) 0.058(3) 0.078(3) 0.043(2) 0.012(2) -0.006(2)
O12 0.0328(11) 0.0375(12) 0.0443(12) 0.0196(9) 0.0105(9) 0.0073(10)
O22 0.0350(11) 0.0269(10) 0.0421(12) 0.0099(9) 0.0076(9) 0.0048(9)
C12 0.0302(14) 0.0379(16) 0.0277(14) 0.0093(12) 0.0122(11) 0.0088(12)
C22 0.0336(18) 0.075(3) 0.050(2) 0.0154(18) 0.0088(16) 0.0157(19)
C32 0.052(2) 0.088(3) 0.064(3) 0.025(2) 0.018(2) 0.023(2)
C42 0.039(2) 0.206(8) 0.091(4) 0.027(3) 0.008(2) 0.074(5)
O13 0.0275(10) 0.0437(12) 0.0300(10) 0.0035(9) 0.0071(8) 0.0129(9)
O23 0.0285(10) 0.0339(10) 0.0267(10) 0.0101(8) 0.0081(8) 0.0098(8)
C13 0.0290(13) 0.0274(13) 0.0267(13) 0.0125(11) 0.0114(11) 0.0079(11)
C23 0.0292(14) 0.0385(16) 0.0360(15) 0.0079(12) 0.0128(12) 0.0135(13)
C33 0.0384(16) 0.0445(18) 0.0335(16) 0.0115(14) 0.0151(13) 0.0127(14)
C43 0.062(2) 0.071(3) 0.045(2) 0.019(2) 0.0251(18) 0.0310(19)
O1W 0.0308(11) 0.0298(11) 0.0576(14) 0.0131(9) 0.0163(10) 0.0052(10)
O2W 0.0533(13) 0.0362(11) 0.0409(12) 0.0258(10) 0.0301(10) 0.0202(9)
N1 0.0407(14) 0.0333(13) 0.0329(13) 0.0153(11) 0.0132(11) 0.0108(10)
C2 0.0371(15) 0.0354(15) 0.0302(14) 0.0103(13) 0.0112(12) 0.0113(12)
N2 0.076(2) 0.0489(17) 0.0386(15) 0.0263(16) 0.0296(15) 0.0204(13)
N3 0.0387(13) 0.0323(13) 0.0314(12) 0.0118(11) 0.0132(11) 0.0141(10)
C4 0.0281(13) 0.0278(14) 0.0297(14) 0.0076(11) 0.0087(11) 0.0074(11)
C5 0.0295(13) 0.0283(14) 0.0311(14) 0.0077(11) 0.0103(11) 0.0107(11)
C6 0.0303(14) 0.0289(14) 0.0343(15) 0.0098(11) 0.0097(12) 0.0107(12)
N6 0.0630(18) 0.0351(14) 0.0426(15) 0.0268(13) 0.0256(14) 0.0179(12)
N7 0.0424(14) 0.0322(13) 0.0364(13) 0.0124(11) 0.0186(11) 0.0137(11)
C8 0.0430(17) 0.0349(16) 0.0358(16) 0.0118(13) 0.0201(13) 0.0104(13)
N9 0.0401(13) 0.0293(12) 0.0363(13) 0.0136(11) 0.0162(11) 0.0106(10)

loop_
_atom_type_symbol
_atom_type_description
_atom_type_scat_dispersion_real
_atom_type_scat_dispersion_imag
_atom_type_scat_source
C C 0.0033 0.0016 'International Tables Vol C Tables 4.2.6.8 and 6.1.1.4'
H H 0.0000 0.0000 'International Tables Vol C Tables 4.2.6.8 and 6.1.1.4'
N N 0.0061 0.0033 'International Tables Vol C Tables 4.2.6.8 and 6.1.1.4'
O O 0.0106 0.0060 'International Tables Vol C Tables 4.2.6.8 and 6.1.1.4'
Nd Nd -0.1943 3.0179 'International Tables Vol C Tables 4.2.6.8 and 6.1.1.4'

loop_
_geom_angle_atom_site_label_1
_geom_angle_atom_site_label_2
_geom_angle_atom_site_label_3
_geom_angle_site_symmetry_1
_geom_angle_site_symmetry_3
_geom_angle
O23 Nd1 O11 2 . 80.44(7)
O23 Nd1 O2W 2 . 86.10(7)
O11 Nd1 O2W . . 128.71(7)
O23 Nd1 O13 2 . 118.74(6)
O11 Nd1 O13 . . 81.64(7)
O2W Nd1 O13 . . 145.49(7)
O23 Nd1 O22 2 . 154.36(7)
O11 Nd1 O22 . . 84.47(7)
O2W Nd1 O22 . . 87.34(8)
O13 Nd1 O22 . . 78.97(7)
O23 Nd1 O1W 2 . 77.04(7)
O11 Nd1 O1W . . 145.13(7)
O2W Nd1 O1W . . 75.96(7)
O13 Nd1 O1W . . 86.25(8)
O22 Nd1 O1W . . 125.07(7)
O23 Nd1 O21 2 . 82.11(7)
O11 Nd1 O21 . . 52.48(7)
O2W Nd1 O21 . . 76.82(7)
O13 Nd1 O21 . . 126.93(7)
O22 Nd1 O21 . . 72.27(7)
O1W Nd1 O21 . . 146.56(8)
O23 Nd1 O12 2 . 147.82(7)
O11 Nd1 O12 . . 131.72(7)
O2W Nd1 O12 . . 74.11(7)
O13 Nd1 O12 . . 72.59(7)
O22 Nd1 O12 . . 51.36(7)
O1W Nd1 O12 . . 73.72(7)
O21 Nd1 O12 . . 116.47(7)
O23 Nd1 O23 2 . 67.74(7)
O11 Nd1 O23 . . 73.71(7)
O2W Nd1 O23 . . 143.16(7)
O13 Nd1 O23 . . 51.01(6)
O22 Nd1 O23 . . 127.16(7)
O1W Nd1 O23 . . 73.26(7)
O21 Nd1 O23 . . 121.93(6)
O12 Nd1 O23 . . 115.04(7)
C11 O11 Nd1 . . 94.84(16)
C11 O21 Nd1 . . 92.12(17)
O21 C11 O11 . . 119.9(3)
O21 C11 C21 . . 119.9(3)
O11 C11 C21 . . 120.1(3)
C31 C21 C11 . . 122.2(3)
C31 C21 H21 . . 118.9
C11 C21 H21 . . 118.9
C21 C31 C41 . . 125.9(4)
C21 C31 H31 . . 117.0
C41 C31 H31 . . 117.0
C31 C41 H41A . . 109.5
C31 C41 H41B . . 109.5
H41A C41 H41B . . 109.5
C31 C41 H41C . . 109.5
H41A C41 H41C . . 109.5
H41B C41 H41C . . 109.5
C12 O12 Nd1 . . 92.73(17)
C12 O22 Nd1 . . 95.96(17)
O22 C12 O12 . . 119.8(3)
O22 C12 C22 . . 117.6(3)
O12 C12 C22 . . 122.6(3)
C32 C22 C12 . . 126.7(5)
C32 C22 H22 . . 116.6
C12 C22 H22 . . 116.6
C22 C32 C42 . . 123.4(6)
C22 C32 H32 . . 118.3
C42 C32 H32 . . 118.3
C32 C42 H42A . . 109.5
C32 C42 H42B . . 109.5
H42A C42 H42B . . 109.5
C32 C42 H42C . . 109.5
H42A C42 H42C . . 109.5
H42B C42 H42C . . 109.5
C13 O13 Nd1 . . 97.38(17)
C13 O23 Nd1 . 2 155.29(18)
C13 O23 Nd1 . . 92.44(16)
Nd1 O23 Nd1 2 . 112.26(7)
O13 C13 O23 . . 119.0(3)
O13 C13 C23 . . 122.6(3)
O23 C13 C23 . . 118.4(2)
C33 C23 C13 . . 122.7(3)
C33 C23 H23 . . 118.6
C13 C23 H23 . . 118.6
C23 C33 C43 . . 125.5(3)
C23 C33 H33 . . 117.3
C43 C33 H33 . . 117.3
C33 C43 H43A . . 109.5
C33 C43 H43B . . 109.5
H43A C43 H43B . . 109.5
C33 C43 H43C . . 109.5
H43A C43 H43C . . 109.5
H43B C43 H43C . . 109.5
Nd1 O1W H1WA . . 120.1
Nd1 O1W H1WB . . 125.9
H1WA O1W H1WB . . 112.2
Nd1 O2W H2WA . . 114.2
Nd1 O2W H2WB . . 125.8
H2WA O2W H2WB . . 110.5
C6 N1 C2 . . 118.7(3)
N3 C2 N2 . . 116.3(3)
N3 C2 N1 . . 128.0(3)
N2 C2 N1 . . 115.7(3)
C2 N2 H2A . . 116.1
C2 N2 H2B . . 111.5
H2A N2 H2B . . 114.5
C2 N3 C4 . . 111.3(3)
N3 C4 N9 . . 127.0(3)
N3 C4 C5 . . 127.0(3)
N9 C4 C5 . . 105.9(3)
N7 C5 C4 . . 109.9(3)
N7 C5 C6 . . 133.2(3)
C4 C5 C6 . . 116.8(3)
N1 C6 N6 . . 118.6(3)
N1 C6 C5 . . 118.1(3)
N6 C6 C5 . . 123.3(3)
C6 N6 H6A . . 119.2
C6 N6 H6B . . 118.3
H6A N6 H6B . . 120.5
C8 N7 C5 . . 104.0(2)
N7 C8 N9 . . 113.4(3)
N7 C8 H8 . . 123.3
N9 C8 H8 . . 123.3
C8 N9 C4 . . 106.7(3)
C8 N9 H9 . . 126.7
C4 N9 H9 . . 126.7

loop_
_geom_bond_atom_site_label_1
_geom_bond_atom_site_label_2
_geom_bond_site_symmetry_2
_geom_bond_distance
Nd1 O23 2 2.3912(18)
Nd1 O11 . 2.415(2)
Nd1 O2W . 2.426(2)
Nd1 O13 . 2.459(2)
Nd1 O22 . 2.462(2)
Nd1 O1W . 2.474(2)
Nd1 O21 . 2.489(2)
Nd1 O12 . 2.530(2)
Nd1 O23 . 2.5402(19)
O11 C11 . 1.268(4)
O21 C11 . 1.238(3)
C11 C21 . 1.463(4)
C21 C31 . 1.286(5)
C21 H21 . 0.9500
C31 C41 . 1.475(5)
C31 H31 . 0.9500
C41 H41A . 0.9800
C41 H41B . 0.9800
C41 H41C . 0.9800
O12 C12 . 1.250(4)
O22 C12 . 1.250(4)
C12 C22 . 1.457(4)
C22 C32 . 1.202(6)
C22 H22 . 0.9500
C32 C42 . 1.518(6)
C32 H32 . 0.9500
C42 H42A . 0.9800
C42 H42B . 0.9800
C42 H42C . 0.9800
O13 C13 . 1.231(3)
O23 C13 . 1.269(3)
O23 Nd1 2 2.3912(18)
C13 C23 . 1.461(4)
C23 C33 . 1.290(4)
C23 H23 . 0.9500
C33 C43 . 1.489(5)
C33 H33 . 0.9500
C43 H43A . 0.9800
C43 H43B . 0.9800
C43 H43C . 0.9800
O1W H1WA . 0.8474
O1W H1WB . 0.8415
O2W H2WA . 0.8435
O2W H2WB . 0.8453
N1 C6 . 1.328(4)
N1 C2 . 1.353(4)
C2 N3 . 1.317(4)
C2 N2 . 1.339(4)
N2 H2A . 0.8800
N2 H2B . 0.8800
N3 C4 . 1.323(4)
C4 N9 . 1.346(4)
C4 C5 . 1.376(4)
C5 N7 . 1.374(4)
C5 C6 . 1.390(4)
C6 N6 . 1.339(4)
N6 H6A . 0.8800
N6 H6B . 0.8800
N7 C8 . 1.303(4)
C8 N9 . 1.346(4)
C8 H8 . 0.9500
N9 H9 . 0.8800

loop_
_geom_hbond_atom_site_label_D
_geom_hbond_atom_site_label_H
_geom_hbond_atom_site_label_A
_geom_hbond_site_symmetry_A
_geom_hbond_distance_DH
_geom_hbond_distance_HA
_geom_hbond_distance_DA
_geom_hbond_angle_DHA
N9 H9 O22 . 0.88 1.92 2.784(3) 166.9
N6 H6B O12 1_565 0.88 2.48 3.301(4) 156.3
N6 H6A N1 2_676 0.88 2.44 3.319(4) 175.2
N2 H2A N3 2_666 0.88 2.32 3.190(4) 168.0
N2 H2B O13 2_666 0.88 2.39 3.228(4) 158.3
O1W H1WB O2W 2_655 0.84 2.20 2.959(3) 149.6
O1W H1WA O11 2 0.85 1.89 2.699(3) 158.4
O2W H2WB N7 2_665 0.85 1.81 2.656(3) 176.5
O2W H2WA O12 2_655 0.84 1.84 2.665(3) 164.9
C8 H8 O21 2_665 0.95 2.38 3.168(4) 139.8
C23 H23 N7 1_445 0.95 2.60 3.521(4) 163.4
C33 H33 N1 2_666 0.95 2.57 3.465(4) 156.4

loop_
_geom_torsion_atom_site_label_1
_geom_torsion_atom_site_label_2
_geom_torsion_atom_site_label_3
_geom_torsion_atom_site_label_4
_geom_torsion_site_symmetry_1
_geom_torsion_site_symmetry_4
_geom_torsion
O23 Nd1 O11 C11 2 . -91.82(17)
O2W Nd1 O11 C11 . . -14.7(2)
O13 Nd1 O11 C11 . . 147.00(17)
O22 Nd1 O11 C11 . . 67.38(17)
O1W Nd1 O11 C11 . . -142.05(17)
O21 Nd1 O11 C11 . . -4.47(15)
O12 Nd1 O11 C11 . . 89.43(18)
O23 Nd1 O11 C11 . . -161.28(18)
O23 Nd1 O21 C11 2 . 88.54(17)
O11 Nd1 O21 C11 . . 4.57(16)
O2W Nd1 O21 C11 . . 176.36(18)
O13 Nd1 O21 C11 . . -31.7(2)
O22 Nd1 O21 C11 . . -92.21(17)
O1W Nd1 O21 C11 . . 140.16(17)
O12 Nd1 O21 C11 . . -119.15(17)
O23 Nd1 O21 C11 . . 31.01(19)
Nd1 O21 C11 O11 . . -8.0(3)
Nd1 O21 C11 C21 . . 170.7(2)
Nd1 O11 C11 O21 . . 8.2(3)
Nd1 O11 C11 C21 . . -170.4(2)
O21 C11 C21 C31 . . -168.8(3)
O11 C11 C21 C31 . . 9.8(5)
C11 C21 C31 C41 . . 176.8(3)
O23 Nd1 O12 C12 2 . 151.90(16)
O11 Nd1 O12 C12 . . -30.4(2)
O2W Nd1 O12 C12 . . 97.70(18)
O13 Nd1 O12 C12 . . -91.49(18)
O22 Nd1 O12 C12 . . -1.83(16)
O1W Nd1 O12 C12 . . 177.35(19)
O21 Nd1 O12 C12 . . 31.69(19)
O23 Nd1 O12 C12 . . -120.53(17)
O23 Nd1 O22 C12 2 . -145.16(18)
O11 Nd1 O22 C12 . . 160.82(18)
O2W Nd1 O22 C12 . . -69.88(18)
O13 Nd1 O22 C12 . . 78.28(18)
O1W Nd1 O22 C12 . . 0.9(2)
O21 Nd1 O22 C12 . . -146.88(19)
O12 Nd1 O22 C12 . . 1.84(16)
O23 Nd1 O22 C12 . . 96.09(18)
Nd1 O22 C12 O12 . . -3.4(3)
Nd1 O22 C12 C22 . . 176.9(3)
Nd1 O12 C12 O22 . . 3.3(3)
Nd1 O12 C12 C22 . . -177.1(3)
O22 C12 C22 C32 . . -173.8(4)
O12 C12 C22 C32 . . 6.5(6)
C12 C22 C32 C42 . . 179.2(4)
O23 Nd1 O13 C13 2 . 3.9(2)
O11 Nd1 O13 C13 . . 78.10(18)
O2W Nd1 O13 C13 . . -127.48(18)
O22 Nd1 O13 C13 . . 164.05(19)
O1W Nd1 O13 C13 . . -69.12(18)
O21 Nd1 O13 C13 . . 106.38(18)
O12 Nd1 O13 C13 . . -143.22(19)
O23 Nd1 O13 C13 . . 2.32(16)
O23 Nd1 O23 C13 2 . 179.2(2)
O11 Nd1 O23 C13 . . -94.62(16)
O2W Nd1 O23 C13 . . 131.21(16)
O13 Nd1 O23 C13 . . -2.24(15)
O22 Nd1 O23 C13 . . -24.95(18)
O1W Nd1 O23 C13 . . 96.72(16)
O21 Nd1 O23 C13 . . -116.22(16)
O12 Nd1 O23 C13 . . 34.34(17)
O23 Nd1 O23 Nd1 2 2 0.0
O11 Nd1 O23 Nd1 . 2 86.13(9)
O2W Nd1 O23 Nd1 . 2 -48.03(14)
O13 Nd1 O23 Nd1 . 2 178.52(13)
O22 Nd1 O23 Nd1 . 2 155.80(7)
O1W Nd1 O23 Nd1 . 2 -82.53(9)
O21 Nd1 O23 Nd1 . 2 64.54(10)
O12 Nd1 O23 Nd1 . 2 -144.91(8)
Nd1 O13 C13 O23 . . -4.1(3)
Nd1 O13 C13 C23 . . 174.0(2)
Nd1 O23 C13 O13 2 . -177.7(3)
Nd1 O23 C13 O13 . . 4.0(3)
Nd1 O23 C13 C23 2 . 4.1(6)
Nd1 O23 C13 C23 . . -174.3(2)
O13 C13 C23 C33 . . -2.9(5)
O23 C13 C23 C33 . . 175.2(3)
C13 C23 C33 C43 . . -174.3(3)
C6 N1 C2 N3 . . -0.1(5)
C6 N1 C2 N2 . . -178.9(3)
N2 C2 N3 C4 . . 179.6(3)
N1 C2 N3 C4 . . 0.8(5)
C2 N3 C4 N9 . . 177.3(3)
C2 N3 C4 C5 . . -1.5(4)
N3 C4 C5 N7 . . 179.9(3)
N9 C4 C5 N7 . . 0.9(3)
N3 C4 C5 C6 . . 1.4(4)
N9 C4 C5 C6 . . -177.6(3)
C2 N1 C6 N6 . . -178.8(3)
C2 N1 C6 C5 . . -0.2(4)
N7 C5 C6 N1 . . -178.5(3)
C4 C5 C6 N1 . . -0.4(4)
N7 C5 C6 N6 . . 0.1(5)
C4 C5 C6 N6 . . 178.2(3)
C4 C5 N7 C8 . . -0.2(3)
C6 C5 N7 C8 . . 178.0(3)
C5 N7 C8 N9 . . -0.6(4)
N7 C8 N9 C4 . . 1.1(4)
N3 C4 N9 C8 . . 179.8(3)
C5 C4 N9 C8 . . -1.2(3)
